data_4121063
loop_
_publ_author_name
'Alisha M. Bohnsack'
'Ilich A. Ibarra'
'Vladimir I. Bakhmutov'
'Vincent M. Lynch'
'Simon M. Humphrey'

_publ_contact_author 'Dr. Simon M. Humphrey'
_publ_contact_author_email smh@cm.utexas.edu
_publ_section_title
;
 Rational Design of Porous Coordination Polymers Based on
 Bis(phosphine)MCl2 Complexes That Exhibit High-Temperature H2 Sorption
 and Chemical Reactivity
;
_journal_name_full 'Journal of the American Chemical Society'
_journal_page_first 16038
_journal_page_last 16041
_journal_paper_doi 10.1021/ja408508m
_journal_volume 135
_journal_year 2013
_chemical_formula_moiety 'C34 H24 Cl2 O10 P2 Pd Zn2'
_chemical_formula_sum 'C34 H24 Cl2 O10 P2 Pd Zn2'
_chemical_formula_weight 962.51
_chemical_name_systematic
; 
 ? 
;
_space_group_IT_number 74
_symmetry_cell_setting orthorhombic
_symmetry_space_group_name_Hall '-I 2b 2'
_symmetry_space_group_name_H-M 'I m m a'
_atom_sites_solution_hydrogens geom
_atom_sites_solution_primary direct
_atom_sites_solution_secondary difmap
_audit_creation_method SHELXL-97
_cell_angle_alpha 90.00
_cell_angle_beta 90.00
_cell_angle_gamma 90.00
_cell_formula_units_Z 4
_cell_length_a 23.9532(19)
_cell_length_b 25.725(2)
_cell_length_c 14.8141(12)
_cell_measurement_reflns_used 11614
_cell_measurement_temperature 100(2)
_cell_measurement_theta_max 27.3
_cell_measurement_theta_min 1.6
_cell_volume 9128.4(13)
_computing_cell_refinement
;
CrystalClear-SM Expert 2.0 r5 (Rigaku, 2010)
;
_computing_data_collection
;
CrystalClear-SM Expert 2.0 r5 (Rigaku, 2010)
;
_computing_data_reduction
;
CrystalClear-SM Expert 2.0 r5 (Rigaku, 2010)
;
_diffrn_ambient_temperature 100
_diffrn_detector CCD
_diffrn_detector_area_resol_mean 28.5714
_diffrn_measured_fraction_theta_full 0.992
_diffrn_measured_fraction_theta_max 0.992
_diffrn_measurement_device
;
AFC12 (Right): Kappa 3 circle
;
_diffrn_measurement_device_type
;
Rigaku Saturn724+ (2x2 bin mode)
;
_diffrn_measurement_method 'profile data from \w-scans'
_diffrn_measurement_specimen_support loop
_diffrn_radiation_monochromator graphite
_diffrn_radiation_source 'fine-focus sealed tube'
_diffrn_radiation_type MoK\a
_diffrn_radiation_wavelength 0.71075
_diffrn_reflns_av_R_equivalents 0.1202
_diffrn_reflns_av_sigmaI/netI 0.0726
_diffrn_reflns_limit_h_max 28
_diffrn_reflns_limit_h_min -28
_diffrn_reflns_limit_k_max 30
_diffrn_reflns_limit_k_min -30
_diffrn_reflns_limit_l_max 15
_diffrn_reflns_limit_l_min -17
_diffrn_reflns_number 58427
_diffrn_reflns_theta_full 25.00
_diffrn_reflns_theta_max 25.00
_diffrn_reflns_theta_min 3.60
_diffrn_source_current 40.0
_diffrn_source_power 2.0
_diffrn_source_voltage 50.0
_exptl_absorpt_coefficient_mu 0.832
_exptl_absorpt_correction_T_max 1.000
_exptl_absorpt_correction_T_min 0.748
_exptl_absorpt_correction_type multi-scan
_exptl_crystal_colour Colorless
_exptl_crystal_density_diffrn 0.700
_exptl_crystal_description Prism
_exptl_crystal_F_000 1912
_exptl_crystal_size_max 0.31
_exptl_crystal_size_mid 0.12
_exptl_crystal_size_min 0.11
_refine_diff_density_max 1.103
_refine_diff_density_min -0.467
_refine_diff_density_rms 0.121
_refine_ls_extinction_method none
_refine_ls_goodness_of_fit_ref 1.079
_refine_ls_hydrogen_treatment fixed
_refine_ls_matrix_type full
_refine_ls_number_parameters 127
_refine_ls_number_reflns 4203
_refine_ls_number_restraints 27
_refine_ls_restrained_S_all 1.080
_refine_ls_R_factor_all 0.1738
_refine_ls_R_factor_gt 0.1082
_refine_ls_shift/su_max 0.000
_refine_ls_shift/su_mean 0.000
_refine_ls_structure_factor_coef Fsqd
_refine_ls_weighting_details 'calc w=1/[\s^2^(Fo^2^)+(0.1886P)^2^+0.0000P] where P=(Fo^2^+2Fc^2^)/3'
_refine_ls_weighting_scheme calc
_refine_ls_wR_factor_gt 0.2722
_refine_ls_wR_factor_ref 0.3180
_reflns_number_gt 2646
_reflns_number_total 4203
_reflns_threshold_expression >2sigma(I)
_cod_data_source_file ja408508m_si_003.cif
_cod_data_source_block sh12012fs
_cod_original_cell_volume 9128.2(13)
_cod_database_code 4121063

loop_
_symmetry_equiv_pos_as_xyz
'x, y, z'
'-x, -y+1/2, z'
'x, -y, -z'
'-x, y+1/2, -z'
'x+1/2, y+1/2, z+1/2'
'-x+1/2, -y+1, z+1/2'
'x+1/2, -y+1/2, -z+1/2'
'-x+1/2, y+1, -z+1/2'
'-x, -y, -z'
'x, y-1/2, -z'
'-x, y, z'
'x, -y-1/2, z'
'-x+1/2, -y+1/2, -z+1/2'
'x+1/2, y, -z+1/2'
'-x+1/2, y+1/2, z+1/2'
'x+1/2, -y, z+1/2'

loop_
_atom_site_label
_atom_site_type_symbol
_atom_site_fract_x
_atom_site_fract_y
_atom_site_fract_z
_atom_site_U_iso_or_equiv
_atom_site_adp_type
_atom_site_occupancy
_atom_site_symmetry_multiplicity
_atom_site_calc_flag
_atom_site_refinement_flags
Pd1 Pd 0.20980(7) 0.2500 -0.34042(15) 0.0802(6) Uani 0.50 2 d SP
Cl1 Cl 0.1695(3) 0.3159(2) -0.4287(4) 0.1191(19) Uani 0.50 1 d P
P1 P 0.2500 0.30839(10) -0.2500 0.0793(9) Uani 1 2 d SD
Zn1 Zn 0.0000 0.53522(4) -0.08079(8) 0.0677(5) Uani 1 2 d S
O1 O 0.0587(2) 0.4824(2) -0.1121(5) 0.1040(19) Uani 1 1 d .
O2 O 0.0581(2) 0.4286(2) 0.0053(5) 0.105(2) Uani 1 1 d .
O3W O 0.0000 0.5773(3) -0.1898(7) 0.123(3) Uani 1 2 d S
H3W H -0.0322 0.5822 -0.2064 0.185 Uiso 1 1 calc RD
C1 C 0.1991(3) 0.3506(2) -0.1939(6) 0.079(2) Uani 1 1 d D
C2 C 0.1815(3) 0.3947(3) -0.2348(6) 0.088(2) Uani 1 1 d D
H2A H 0.1970 0.4050 -0.2895 0.106 Uiso 1 1 calc R
C3 C 0.1405(3) 0.4241(3) -0.1944(6) 0.092(3) Uani 1 1 d D
H3A H 0.1275 0.4540 -0.2229 0.110 Uiso 1 1 calc R
C4 C 0.1189(3) 0.4101(3) -0.1138(6) 0.081(2) Uani 1 1 d D
C5 C 0.1372(3) 0.3645(3) -0.0727(6) 0.088(2) Uani 1 1 d D
H5A H 0.1220 0.3541 -0.0178 0.105 Uiso 1 1 calc R
C6 C 0.1772(3) 0.3355(3) -0.1128(6) 0.091(3) Uani 1 1 d D
H6A H 0.1898 0.3052 -0.0852 0.109 Uiso 1 1 calc R
C7 C 0.0745(3) 0.4423(4) -0.0703(8) 0.092(3) Uani 1 1 d .
C8 C 0.2879(7) 0.2760(3) -0.1602(10) 0.096(4) Uiso 0.50 1 d PD
C9 C 0.3188(9) 0.3034(5) -0.0986(13) 0.096(4) Uiso 0.50 1 d PD
H9 H 0.3207 0.3395 -0.1013 0.144 Uiso 0.50 1 calc PR
C10 C 0.3469(6) 0.2764(3) -0.0330(10) 0.096(4) Uiso 0.50 1 d PD
H10 H 0.3660 0.2944 0.0118 0.144 Uiso 0.50 1 calc PR

loop_
_atom_site_aniso_label
_atom_site_aniso_U_11
_atom_site_aniso_U_22
_atom_site_aniso_U_33
_atom_site_aniso_U_23
_atom_site_aniso_U_13
_atom_site_aniso_U_12
Pd1 0.0616(10) 0.0499(10) 0.1292(16) 0.000 0.0202(9) 0.000
Cl1 0.139(5) 0.084(3) 0.135(5) 0.010(3) -0.024(3) 0.017(3)
P1 0.0707(17) 0.0426(13) 0.125(2) 0.000 0.0369(16) 0.000
Zn1 0.0461(6) 0.0542(7) 0.1029(10) -0.0109(6) 0.000 0.000
O1 0.066(3) 0.071(4) 0.175(6) -0.017(4) 0.031(3) 0.026(3)
O2 0.080(4) 0.100(4) 0.136(5) -0.024(4) 0.047(4) 0.033(3)
O3W 0.123(7) 0.090(6) 0.157(8) 0.039(6) 0.000 0.000
C1 0.058(4) 0.046(4) 0.134(6) -0.014(4) 0.033(4) 0.001(3)
C2 0.078(5) 0.048(4) 0.140(7) 0.003(4) 0.040(5) 0.017(4)
C3 0.071(5) 0.054(4) 0.151(8) -0.002(5) 0.016(5) -0.001(4)
C4 0.065(4) 0.060(4) 0.117(6) -0.015(4) 0.026(4) 0.001(4)
C5 0.079(5) 0.065(5) 0.119(6) 0.001(4) 0.023(4) -0.006(4)
C6 0.080(5) 0.047(4) 0.146(7) -0.012(5) 0.034(5) 0.008(4)
C7 0.053(4) 0.077(6) 0.145(8) -0.060(6) 0.025(5) 0.002(4)

loop_
_atom_type_symbol
_atom_type_description
_atom_type_scat_dispersion_real
_atom_type_scat_dispersion_imag
_atom_type_scat_source
C C 0.0033 0.0016 'International Tables Vol C Tables 4.2.6.8 and 6.1.1.4'
H H 0.0000 0.0000 'International Tables Vol C Tables 4.2.6.8 and 6.1.1.4'
Cl Cl 0.1484 0.1585 'International Tables Vol C Tables 4.2.6.8 and 6.1.1.4'
O O 0.0106 0.0060 'International Tables Vol C Tables 4.2.6.8 and 6.1.1.4'
P P 0.1023 0.0942 'International Tables Vol C Tables 4.2.6.8 and 6.1.1.4'
Pd Pd -0.9988 1.0072 'International Tables Vol C Tables 4.2.6.8 and 6.1.1.4'
Zn Zn 0.2839 1.4301 'International Tables Vol C Tables 4.2.6.8 and 6.1.1.4'

loop_
_geom_angle_atom_site_label_1
_geom_angle_atom_site_label_2
_geom_angle_atom_site_label_3
_geom_angle
_geom_angle_site_symmetry_1
_geom_angle_site_symmetry_3
C8 Pd1 C8 170(3) 8_544 13_554
C8 Pd1 C9 143.9(15) 8_544 13_554
C8 Pd1 C9 43.1(11) 13_554 13_554
C8 Pd1 C9 43.1(11) 8_544 8_544
C8 Pd1 C9 143.9(15) 13_554 8_544
C9 Pd1 C9 101.0(9) 13_554 8_544
C8 Pd1 P1 128.8(13) 8_544 13_554
C8 Pd1 P1 44.3(12) 13_554 13_554
C9 Pd1 P1 87.2(4) 13_554 13_554
C9 Pd1 P1 171.8(5) 8_544 13_554
C8 Pd1 P1 44.3(12) 8_544 .
C8 Pd1 P1 128.8(13) 13_554 .
C9 Pd1 P1 171.8(5) 13_554 .
C9 Pd1 P1 87.2(4) 8_544 .
P1 Pd1 P1 84.63(12) 13_554 .
C8 Pd1 Cl1 47.4(12) 8_544 .
C8 Pd1 Cl1 139.6(13) 13_554 .
C9 Pd1 Cl1 96.7(5) 13_554 .
C9 Pd1 Cl1 4.3(5) 8_544 .
P1 Pd1 Cl1 176.07(16) 13_554 .
P1 Pd1 Cl1 91.46(15) . .
C8 Pd1 Cl1 139.6(13) 8_544 12_565
C8 Pd1 Cl1 47.4(12) 13_554 12_565
C9 Pd1 Cl1 4.3(5) 13_554 12_565
C9 Pd1 Cl1 96.7(4) 8_544 12_565
P1 Pd1 Cl1 91.46(15) 13_554 12_565
P1 Pd1 Cl1 176.07(16) . 12_565
Cl1 Pd1 Cl1 92.4(3) . 12_565
C8 Pd1 C10 109.8(13) 8_544 13_554
C8 Pd1 C10 77.1(12) 13_554 13_554
C9 Pd1 C10 34.1(4) 13_554 13_554
C9 Pd1 C10 66.9(5) 8_544 13_554
P1 Pd1 C10 121.3(2) 13_554 13_554
P1 Pd1 C10 154.0(2) . 13_554
Cl1 Pd1 C10 62.6(3) . 13_554
Cl1 Pd1 C10 29.9(2) 12_565 13_554
C8 Pd1 C10 77.1(12) 8_544 8_544
C8 Pd1 C10 109.8(13) 13_554 8_544
C9 Pd1 C10 66.9(5) 13_554 8_544
C9 Pd1 C10 34.1(4) 8_544 8_544
P1 Pd1 C10 154.0(2) 13_554 8_544
P1 Pd1 C10 121.3(2) . 8_544
Cl1 Pd1 C10 29.9(2) . 8_544
Cl1 Pd1 C10 62.6(3) 12_565 8_544
C10 Pd1 C10 32.7(4) 13_554 8_544
C9 Cl1 C10 91.1(14) 8_544 8_544
C9 Cl1 C8 3(3) 8_544 8_544
C10 Cl1 C8 92.5(7) 8_544 8_544
C9 Cl1 Pd1 13.2(14) 8_544 .
C10 Cl1 Pd1 78.0(6) 8_544 .
C8 Cl1 Pd1 14.6(3) 8_544 .
C8 P1 C8 125.3(6) 8_544 .
C8 P1 C1 105.8(6) 8_544 .
C8 P1 C1 105.8(6) . .
C8 P1 C1 105.8(6) 8_544 8_544
C8 P1 C1 105.8(6) . 8_544
C1 P1 C1 107.3(4) . 8_544
C8 P1 Pd1 15.0(3) 8_544 .
C8 P1 Pd1 110.3(3) . .
C1 P1 Pd1 112.6(2) . .
C1 P1 Pd1 114.5(3) 8_544 .
C8 P1 Pd1 110.3(3) 8_544 13_554
C8 P1 Pd1 15.0(3) . 13_554
C1 P1 Pd1 114.5(3) . 13_554
C1 P1 Pd1 112.6(2) 8_544 13_554
Pd1 P1 Pd1 95.37(12) . 13_554
O3W Zn1 O1 100.7(3) . .
O3W Zn1 O1 100.7(3) . 11
O1 Zn1 O1 88.8(3) . 11
O3W Zn1 O2 101.8(3) . 3_565
O1 Zn1 O2 87.5(3) . 3_565
O1 Zn1 O2 157.6(3) 11 3_565
O3W Zn1 O2 101.8(3) . 9_565
O1 Zn1 O2 157.6(3) . 9_565
O1 Zn1 O2 87.5(3) 11 9_565
O2 Zn1 O2 87.5(4) 3_565 9_565
O3W Zn1 Zn1 176.7(3) . 9_565
O1 Zn1 Zn1 77.0(2) . 9_565
O1 Zn1 Zn1 77.0(2) 11 9_565
O2 Zn1 Zn1 80.6(2) 3_565 9_565
O2 Zn1 Zn1 80.6(2) 9_565 9_565
C7 O1 Zn1 130.6(6) . .
C7 O2 Zn1 126.2(6) . 9_565
Zn1 O3W H3W 109.5 . .
C2 C1 C6 120.8(6) . .
C2 C1 P1 120.1(6) . .
C6 C1 P1 119.0(5) . .
C1 C2 C3 119.2(7) . .
C1 C2 H2A 120.4 . .
C3 C2 H2A 120.4 . .
C4 C3 C2 120.7(7) . .
C4 C3 H3A 119.7 . .
C2 C3 H3A 119.7 . .
C3 C4 C5 119.5(6) . .
C3 C4 C7 120.3(8) . .
C5 C4 C7 120.2(8) . .
C6 C5 C4 119.7(7) . .
C6 C5 H5A 120.1 . .
C4 C5 H5A 120.1 . .
C5 C6 C1 120.1(7) . .
C5 C6 H6A 120.0 . .
C1 C6 H6A 120.0 . .
O2 C7 O1 125.5(7) . .
O2 C7 C4 117.3(9) . .
O1 C7 C4 117.1(9) . .
C8 C8 C9 121.0(6) 12_565 .
C8 C8 P1 117.3(3) 12_565 .
C9 C8 P1 121.5(8) . .
C8 C9 C10 118.4(11) . .
C8 C9 H9 120.8 . .
C10 C9 H9 120.8 . .
C10 C10 C9 120.4(6) 12_565 .
C10 C10 H10 119.8 12_565 .
C9 C10 H10 119.8 . .

loop_
_geom_bond_atom_site_label_1
_geom_bond_atom_site_label_2
_geom_bond_distance
_geom_bond_site_symmetry_2
Pd1 C8 0.672(8) 8_544
Pd1 C8 0.672(8) 13_554
Pd1 C9 1.782(13) 13_554
Pd1 C9 1.782(13) 8_544
Pd1 P1 2.231(2) 13_554
Pd1 P1 2.231(2) .
Pd1 Cl1 2.348(5) .
Pd1 Cl1 2.348(5) 12_565
Pd1 C10 2.413(14) 13_554
Pd1 C10 2.413(14) 8_544
Cl1 C9 0.587(14) 8_544
Cl1 C10 1.228(11) 8_544
Cl1 C8 1.957(13) 8_544
P1 C8 1.813(13) 8_544
P1 C8 1.813(13) .
P1 C1 1.832(6) .
P1 C1 1.832(6) 8_544
P1 Pd1 2.231(2) 13_554
Zn1 O3W 1.944(9) .
Zn1 O1 2.009(5) .
Zn1 O1 2.009(5) 11
Zn1 O2 2.013(5) 3_565
Zn1 O2 2.013(5) 9_565
Zn1 Zn1 3.002(2) 9_565
O1 C7 1.261(12) .
O2 C7 1.238(11) .
O2 Zn1 2.013(5) 9_565
O3W H3W 0.8200 .
C1 C2 1.353(9) .
C1 C6 1.368(9) .
C2 C3 1.378(9) .
C2 H2A 0.9300 .
C3 C4 1.351(10) .
C3 H3A 0.9300 .
C4 C5 1.392(9) .
C4 C7 1.494(10) .
C5 C6 1.352(9) .
C5 H5A 0.9300 .
C6 H6A 0.9300 .
C8 C8 1.339(16) 12_565
C8 C9 1.370(12) .
C9 C10 1.371(12) .
C9 H9 0.9300 .
C10 C10 1.360(16) 12_565
C10 H10 0.9300 .
